data_4513710
loop_
_publ_author_name
'Benmansour, Samia'
'G\'omez-Claramunt, Patricia'
'Vall\'es-Garc\'ia, Cristina'
'M\'inguez Espallargas, Guillermo'
'G\'omez Garc\'ia, Carlos J.'

_publ_section_title
;
 Key Role of the Cation in the Crystallization of Chiral
 Tris(Anilato)Metalate Magnetic Anions
;
_journal_issue 1
_journal_name_full 'Crystal Growth &amp; Design'
_journal_page_first 518
_journal_paper_doi 10.1021/acs.cgd.5b01573
_journal_volume 16
_journal_year 2016
_chemical_formula_sum 'C78 H60 Br6 Fe O12 P3'
_chemical_formula_weight 1817.48
_chemical_name_systematic
;
 ?
;
_space_group_crystal_system trigonal
_space_group_IT_number 146
_space_group_name_Hall 'R 3'
_space_group_name_H-M_alt 'R 3'
_symmetry_space_group_name_Hall 'R 3'
_symmetry_space_group_name_H-M 'R 3 :H'
_atom_sites_solution_hydrogens geom
_audit_creation_method SHELXL-2014
_cell_angle_alpha 90
_cell_angle_beta 90
_cell_angle_gamma 120
_cell_formula_units_Z 3
_cell_length_a 14.4289(4)
_cell_length_b 14.4289(4)
_cell_length_c 31.3930(11)
_cell_measurement_reflns_used 2135
_cell_measurement_temperature 120(2)
_cell_measurement_theta_max 21.0250
_cell_measurement_theta_min 3.6160
_cell_volume 5660.2(3)
_computing_data_collection
;
CrysAlisPro, Agilent Technologies,
Version 1.171.36.28 (release 01-02-2013 CrysAlis171 .NET)
(compiled Feb  1 2013,16:14:44)
;
_computing_structure_refinement 'SHELXL-2014 (Sheldrick, 2014)'
_diffrn_ambient_temperature 120(2)
_diffrn_measured_fraction_theta_full 0.975
_diffrn_measured_fraction_theta_max 0.975
_diffrn_measurement_device_type 'SuperNova, Single source at offset, Sapphire3'
_diffrn_measurement_method '\w scans'
_diffrn_radiation_type MoK\a
_diffrn_radiation_wavelength 0.71073
_diffrn_reflns_av_R_equivalents 0.0400
_diffrn_reflns_av_unetI/netI 0.0701
_diffrn_reflns_limit_h_max 17
_diffrn_reflns_limit_h_min -14
_diffrn_reflns_limit_k_max 13
_diffrn_reflns_limit_k_min -17
_diffrn_reflns_limit_l_max 37
_diffrn_reflns_limit_l_min -37
_diffrn_reflns_number 8598
_diffrn_reflns_theta_full 25.242
_diffrn_reflns_theta_max 25.023
_diffrn_reflns_theta_min 3.065
_diffrn_source 'SuperNova (Mo) X-ray Source'
_exptl_absorpt_coefficient_mu 3.500
_exptl_absorpt_correction_T_max 1.00000
_exptl_absorpt_correction_T_min 0.59839
_exptl_absorpt_correction_type multi-scan
_exptl_absorpt_process_details
;
CrysAlisPro, Agilent Technologies,
Version 1.171.36.28 (release 01-02-2013 CrysAlis171 .NET)
(compiled Feb  1 2013,16:14:44)
Empirical absorption correction using spherical harmonics,
 implemented in SCALE3 ABSPACK scaling algorithm.
;
_exptl_crystal_colour Purple
_exptl_crystal_density_diffrn 1.600
_exptl_crystal_description Hexagonalp
_exptl_crystal_F_000 2715
_exptl_crystal_size_max 0.230
_exptl_crystal_size_mid 0.180
_exptl_crystal_size_min 0.070
_refine_diff_density_max 1.658
_refine_diff_density_min -1.323
_refine_diff_density_rms 0.159
_refine_ls_abs_structure_details
;
 Refined as an inversion twin.
;
_refine_ls_abs_structure_Flack 0.04(4)
_refine_ls_extinction_method none
_refine_ls_goodness_of_fit_ref 1.076
_refine_ls_hydrogen_treatment constr
_refine_ls_matrix_type full
_refine_ls_number_parameters 201
_refine_ls_number_reflns 4449
_refine_ls_number_restraints 7
_refine_ls_restrained_S_all 1.076
_refine_ls_R_factor_all 0.1069
_refine_ls_R_factor_gt 0.0875
_refine_ls_shift/su_max 0.000
_refine_ls_shift/su_mean 0.000
_refine_ls_structure_factor_coef Fsqd
_refine_ls_weighting_details 'w=1/[\s^2^(Fo^2^)+(0.1295P)^2^+64.2252P] where P=(Fo^2^+2Fc^2^)/3'
_refine_ls_weighting_scheme calc
_refine_ls_wR_factor_gt 0.2328
_refine_ls_wR_factor_ref 0.2540
_reflns_Friedel_coverage 1.000
_reflns_friedel_fraction_full 0.975
_reflns_friedel_fraction_max 0.998
_reflns_number_gt 3542
_reflns_number_total 4449
_reflns_threshold_expression 'I > 2\s(I)'
_cod_data_source_file cg5b01573_si_003.cif
_cod_data_source_block shelx_compound5
_cod_depositor_comments 'Adding full bibliography for 4513708--4513713.cif.'
_cod_original_cell_volume 5660.2(4)
_cod_database_code 4513710
_shelx_space_group_comment
;
The symmetry employed for this shelxl refinement is uniquely defined
by the following loop, which should always be used as a source of
symmetry information in preference to the above space-group names.
They are only intended as comments.
;
_shelx_estimated_absorpt_t_min 0.500
_shelx_estimated_absorpt_t_max 0.792
_shelxl_version_number 2014-3

loop_
_space_group_symop_operation_xyz
'x, y, z'
'-y, x-y, z'
'-x+y, -x, z'
'x+2/3, y+1/3, z+1/3'
'-y+2/3, x-y+1/3, z+1/3'
'-x+y+2/3, -x+1/3, z+1/3'
'x+1/3, y+2/3, z+2/3'
'-y+1/3, x-y+2/3, z+2/3'
'-x+y+1/3, -x+2/3, z+2/3'

loop_
_atom_site_label
_atom_site_type_symbol
_atom_site_fract_x
_atom_site_fract_y
_atom_site_fract_z
_atom_site_U_iso_or_equiv
_atom_site_adp_type
_atom_site_occupancy
_atom_site_site_symmetry_order
_atom_site_calc_flag
_atom_site_refinement_flags_posn
_atom_site_refinement_flags_adp
_atom_site_refinement_flags_occupancy
_atom_site_disorder_assembly
_atom_site_disorder_group
Fe1 Fe 0.0000 0.0000 0.78480(14) 0.0284(7) Uani 1 3 d S T P . .
C1 C 0.069(2) 0.305(2) 0.8183(11) 0.022(7) Uiso 0.516(12) 1 d . . P A 1
Br1 Br 0.1564(4) 0.3505(4) 0.86729(12) 0.0456(14) Uiso 0.516(12) 1 d . . P A 1
C2 C 0.034(3) 0.206(3) 0.8024(11) 0.016(9) Uiso 0.516(12) 1 d . . P A 1
O2 O 0.058(2) 0.135(2) 0.8175(9) 0.020(8) Uiso 0.516(12) 1 d . . P A 1
C3 C -0.029(3) 0.165(3) 0.7594(12) 0.024(10) Uiso 0.516(12) 1 d . . P A 1
O3 O -0.046(3) 0.080(3) 0.7474(10) 0.028(10) Uiso 0.516(12) 1 d . . P A 1
C4 C -0.055(3) 0.236(2) 0.7419(11) 0.029(8) Uiso 0.516(12) 1 d . . P A 1
Br4 Br -0.1238(4) 0.1981(3) 0.68772(13) 0.0502(15) Uiso 0.516(12) 1 d . . P A 1
C5 C -0.018(3) 0.344(3) 0.7559(12) 0.041(8) Uiso 0.516(12) 1 d . . P A 1
O5 O -0.035(2) 0.411(2) 0.7388(9) 0.057(6) Uiso 0.516(12) 1 d . . P A 1
C6 C 0.043(3) 0.380(3) 0.7973(13) 0.044(9) Uiso 0.516(12) 1 d . . P A 1
O6 O 0.068(2) 0.470(2) 0.8127(9) 0.053(6) Uiso 0.516(12) 1 d . . P A 1
C1' C 0.054(3) 0.293(3) 0.8304(14) 0.040(11) Uiso 0.484(12) 1 d . . P A 2
Br1' Br 0.1303(4) 0.3281(4) 0.88045(14) 0.0481(15) Uiso 0.484(12) 1 d . . P A 2
C2' C 0.030(4) 0.199(4) 0.8120(15) 0.038(15) Uiso 0.484(12) 1 d . . P A 2
O2' O 0.047(3) 0.132(3) 0.8245(11) 0.032(12) Uiso 0.484(12) 1 d . . P A 2
C3' C -0.034(3) 0.176(3) 0.7689(12) 0.021(10) Uiso 0.484(12) 1 d . . P A 2
O3' O -0.060(3) 0.082(3) 0.7522(10) 0.027(10) Uiso 0.484(12) 1 d . . P A 2
C4' C -0.072(3) 0.240(3) 0.7538(13) 0.033(9) Uiso 0.484(12) 1 d . . P A 2
Br4' Br -0.1528(4) 0.1984(3) 0.70237(13) 0.0465(16) Uiso 0.484(12) 1 d . . P A 2
C5' C -0.046(2) 0.336(2) 0.7709(10) 0.023(6) Uiso 0.484(12) 1 d . . P A 2
O5' O -0.072(2) 0.400(2) 0.7590(8) 0.047(6) Uiso 0.484(12) 1 d . . P A 2
C6' C 0.023(2) 0.367(2) 0.8135(10) 0.022(6) Uiso 0.484(12) 1 d . . P A 2
O6' O 0.037(2) 0.447(2) 0.8324(9) 0.046(6) Uiso 0.484(12) 1 d . . P A 2
P11 P 0.3333 0.6667 0.9922(3) 0.036(3) Uiso 0.690(19) 3 d DS . P B 1
C17 C 0.3333 0.6667 1.0479(6) 0.084(18) Uiso 0.690(19) 3 d DS . P B 1
C11 C 0.3377(12) 0.5535(9) 0.9722(5) 0.038(5) Uiso 0.690(19) 1 d G . P B 1
C12 C 0.2703(11) 0.4537(12) 0.9900(4) 0.042(6) Uiso 0.690(19) 1 d G . P B 1
H12 H 0.2219 0.4465 1.0120 0.051 Uiso 0.690(19) 1 calc R U P B 1
C13 C 0.2738(13) 0.3643(9) 0.9757(5) 0.048(6) Uiso 0.690(19) 1 d G . P B 1
H13 H 0.2277 0.2961 0.9879 0.058 Uiso 0.690(19) 1 calc R U P B 1
C14 C 0.3446(14) 0.3748(11) 0.9435(6) 0.040(5) Uiso 0.690(19) 1 d G . P B 1
H14 H 0.3469 0.3137 0.9337 0.048 Uiso 0.690(19) 1 calc R U P B 1
C15 C 0.4119(12) 0.4746(13) 0.9257(5) 0.054(7) Uiso 0.690(19) 1 d G . P B 1
H15 H 0.4603 0.4817 0.9037 0.065 Uiso 0.690(19) 1 calc R U P B 1
C16 C 0.4085(12) 0.5639(10) 0.9400(5) 0.045(6) Uiso 0.690(19) 1 d G . P B 1
H16 H 0.4545 0.6322 0.9279 0.055 Uiso 0.690(19) 1 calc R U P B 1
P11' P 0.3333 0.6667 0.9107(6) 0.030(6) Uiso 0.310(19) 3 d DS . P B 2
C17' C 0.3333 0.6667 0.8550(8) 0.09(4) Uiso 0.310(19) 3 d DS . P B 2
C11' C 0.327(3) 0.5482(19) 0.9306(9) 0.034(11) Uiso 0.310(19) 1 d G . P B 2
C12' C 0.393(2) 0.515(2) 0.9131(8) 0.038(12) Uiso 0.310(19) 1 d G . P B 2
H12' H 0.4419 0.5550 0.8910 0.046 Uiso 0.310(19) 1 calc R U P B 2
C13' C 0.389(2) 0.422(3) 0.9279(9) 0.033(11) Uiso 0.310(19) 1 d G . P B 2
H13' H 0.4348 0.3987 0.9159 0.039 Uiso 0.310(19) 1 calc R U P B 2
C14' C 0.318(2) 0.3626(18) 0.9602(10) 0.018(8) Uiso 0.310(19) 1 d G . P B 2
H14' H 0.3154 0.2991 0.9703 0.022 Uiso 0.310(19) 1 calc R U P B 2
C15' C 0.252(2) 0.396(2) 0.9777(9) 0.033(11) Uiso 0.310(19) 1 d G . P B 2
H15' H 0.2031 0.3557 0.9998 0.040 Uiso 0.310(19) 1 calc R U P B 2
C16' C 0.256(2) 0.489(2) 0.9629(9) 0.042(12) Uiso 0.310(19) 1 d G . P B 2
H16' H 0.2102 0.5120 0.9749 0.050 Uiso 0.310(19) 1 calc R U P B 2
P21 P 0.3333 0.6667 1.2332(4) 0.058(4) Uiso 0.68(2) 3 d DS . P C 1
C27 C 0.3333 0.6667 1.2895(6) 0.12(3) Uiso 0.68(2) 3 d DS . P C 1
C21 C 0.4225(15) 0.7967(13) 1.2149(6) 0.047(6) Uiso 0.68(2) 1 d G . P C 1
C22 C 0.4989(17) 0.8147(16) 1.1841(7) 0.072(9) Uiso 0.68(2) 1 d G . P C 1
H22 H 0.5052 0.7566 1.1733 0.086 Uiso 0.68(2) 1 calc R U P C 1
C23 C 0.5660(17) 0.9178(19) 1.1691(7) 0.088(11) Uiso 0.68(2) 1 d G . P C 1
H23 H 0.6182 0.9301 1.1480 0.106 Uiso 0.68(2) 1 calc R U P C 1
C24 C 0.5568(19) 1.0028(14) 1.1849(9) 0.068(10) Uiso 0.68(2) 1 d G . P C 1
H24 H 0.6027 1.0733 1.1746 0.082 Uiso 0.68(2) 1 calc R U P C 1
C25 C 0.480(2) 0.9848(14) 1.2157(8) 0.081(10) Uiso 0.68(2) 1 d G . P C 1
H25 H 0.4742 1.0429 1.2265 0.097 Uiso 0.68(2) 1 calc R U P C 1
C26 C 0.4133(17) 0.8817(17) 1.2308(7) 0.077(9) Uiso 0.68(2) 1 d G . P C 1
H26 H 0.3611 0.8694 1.2518 0.092 Uiso 0.68(2) 1 calc R U P C 1
P21' P 0.3333 0.6667 1.1432(7) 0.036(6) Uiso 0.32(2) 3 d DS . P C 2
C27' C 0.3333 0.6667 1.0874(8) 0.16(9) Uiso 0.32(2) 3 d DS . P C 2
C21' C 0.420(3) 0.802(2) 1.1598(12) 0.054(14) Uiso 0.32(2) 1 d G . P C 2
C22' C 0.525(3) 0.870(3) 1.1469(13) 0.064(17) Uiso 0.32(2) 1 d G . P C 2
H22' H 0.5573 0.8473 1.1262 0.076 Uiso 0.32(2) 1 calc R U P C 2
C23' C 0.583(2) 0.972(3) 1.1644(16) 0.10(3) Uiso 0.32(2) 1 d G . P C 2
H23' H 0.6551 1.0188 1.1556 0.121 Uiso 0.32(2) 1 calc R U P C 2
C24' C 0.537(3) 1.006(2) 1.1947(15) 0.037(13) Uiso 0.32(2) 1 d G . P C 2
H24' H 0.5763 1.0759 1.2066 0.045 Uiso 0.32(2) 1 calc R U P C 2
C25' C 0.432(3) 0.938(3) 1.2076(12) 0.09(2) Uiso 0.32(2) 1 d G . P C 2
H25' H 0.3997 0.9614 1.2283 0.111 Uiso 0.32(2) 1 calc R U P C 2
C26' C 0.374(2) 0.836(3) 1.1901(12) 0.049(13) Uiso 0.32(2) 1 d G . P C 2
H26' H 0.3019 0.7899 1.1989 0.059 Uiso 0.32(2) 1 calc R U P C 2
P31 P 0.3333 0.6667 0.7571(4) 0.047(3) Uiso 0.711(19) 3 d DS . P D 1
C37 C 0.3333 0.6667 0.8128(6) 0.17(4) Uiso 0.711(19) 3 d DS . P D 1
C31 C 0.2512(14) 0.7179(16) 0.7401(6) 0.055(7) Uiso 0.711(19) 1 d G . P D 1
C32 C 0.1464(15) 0.6727(15) 0.7546(6) 0.068(8) Uiso 0.711(19) 1 d G . P D 1
H32 H 0.1195 0.6157 0.7746 0.081 Uiso 0.711(19) 1 calc R U P D 1
C33 C 0.0809(12) 0.7109(19) 0.7398(8) 0.090(11) Uiso 0.711(19) 1 d G . P D 1
H33 H 0.0093 0.6800 0.7497 0.108 Uiso 0.711(19) 1 calc R U P D 1
C34 C 0.1202(18) 0.7944(19) 0.7106(8) 0.060(8) Uiso 0.711(19) 1 d G . P D 1
H34 H 0.0755 0.8205 0.7005 0.072 Uiso 0.711(19) 1 calc R U P D 1
C35 C 0.2250(19) 0.8396(16) 0.6961(7) 0.089(11) Uiso 0.711(19) 1 d G . P D 1
H35 H 0.2518 0.8966 0.6761 0.106 Uiso 0.711(19) 1 calc R U P D 1
C36 C 0.2905(13) 0.8014(17) 0.7108(7) 0.078(9) Uiso 0.711(19) 1 d G . P D 1
H36 H 0.3621 0.8323 0.7009 0.093 Uiso 0.711(19) 1 calc R U P D 1
P31' P 0.3333 0.6667 0.6679(9) 0.048(8) Uiso 0.289(19) 3 d DS . P D 2
C37' C 0.3333 0.6667 0.6118(10) 0.06(3) Uiso 0.289(19) 3 d DS . P D 2
C31' C 0.244(3) 0.707(3) 0.6895(11) 0.025(10) Uiso 0.289(19) 1 d G . P D 2
C32' C 0.173(3) 0.646(3) 0.7217(12) 0.054(16) Uiso 0.289(19) 1 d G . P D 2
H32' H 0.1742 0.5853 0.7325 0.065 Uiso 0.289(19) 1 calc R U P D 2
C33' C 0.101(3) 0.674(4) 0.7380(13) 0.08(2) Uiso 0.289(19) 1 d G . P D 2
H33' H 0.0529 0.6328 0.7599 0.100 Uiso 0.289(19) 1 calc R U P D 2
C34' C 0.100(3) 0.764(4) 0.7221(15) 0.049(16) Uiso 0.289(19) 1 d G . P D 2
H34' H 0.0502 0.7829 0.7332 0.059 Uiso 0.289(19) 1 calc R U P D 2
C35' C 0.170(4) 0.825(3) 0.6900(15) 0.060(18) Uiso 0.289(19) 1 d G . P D 2
H35' H 0.1690 0.8855 0.6791 0.072 Uiso 0.289(19) 1 calc R U P D 2
C36' C 0.242(3) 0.796(3) 0.6737(12) 0.058(17) Uiso 0.289(19) 1 d G . P D 2
H36' H 0.2903 0.8380 0.6517 0.070 Uiso 0.289(19) 1 calc R U P D 2

loop_
_atom_site_aniso_label
_atom_site_aniso_U_11
_atom_site_aniso_U_22
_atom_site_aniso_U_33
_atom_site_aniso_U_23
_atom_site_aniso_U_13
_atom_site_aniso_U_12
Fe1 0.0289(11) 0.0289(11) 0.0275(14) 0.000 0.000 0.0145(5)

loop_
_atom_type_symbol
_atom_type_description
_atom_type_scat_dispersion_real
_atom_type_scat_dispersion_imag
_atom_type_scat_source
C C 0.0033 0.0016 'International Tables Vol C Tables 4.2.6.8 and 6.1.1.4'
H H 0.0000 0.0000 'International Tables Vol C Tables 4.2.6.8 and 6.1.1.4'
O O 0.0106 0.0060 'International Tables Vol C Tables 4.2.6.8 and 6.1.1.4'
P P 0.1023 0.0942 'International Tables Vol C Tables 4.2.6.8 and 6.1.1.4'
Fe Fe 0.3463 0.8444 'International Tables Vol C Tables 4.2.6.8 and 6.1.1.4'
Br Br -0.2901 2.4595 'International Tables Vol C Tables 4.2.6.8 and 6.1.1.4'

loop_
_geom_angle_atom_site_label_1
_geom_angle_atom_site_label_2
_geom_angle_atom_site_label_3
_geom_angle
_geom_angle_site_symmetry_1
_geom_angle_site_symmetry_3
O2 Fe1 O2 95.4(11) 2 .
O2 Fe1 O2 95.4(11) 2 3
O2 Fe1 O2 95.4(11) . 3
O2 Fe1 O3 80.6(12) 2 2
O2 Fe1 O3 167.9(12) . 2
O2 Fe1 O3 96.3(13) 3 2
O2 Fe1 O3 167.9(12) 2 3
O2 Fe1 O3 96.3(13) . 3
O2 Fe1 O3 80.6(12) 3 3
O3 Fe1 O3 88.5(13) 2 3
O2 Fe1 O3 96.3(12) 2 .
O2 Fe1 O3 80.6(12) . .
O2 Fe1 O3 167.9(13) 3 .
O3 Fe1 O3 88.5(13) 2 .
O3 Fe1 O3 88.5(13) 3 .
O3' Fe1 O3' 97.3(12) . 2
O3' Fe1 O3' 97.3(12) . 3
O3' Fe1 O3' 97.3(12) 2 3
O3' Fe1 O2' 166.4(14) . 3
O3' Fe1 O2' 96.3(13) 2 3
O3' Fe1 O2' 79.4(14) 3 3
O3' Fe1 O2' 96.3(13) . 2
O3' Fe1 O2' 79.4(14) 2 2
O3' Fe1 O2' 166.4(14) 3 2
O2' Fe1 O2' 87.8(14) 3 2
O3' Fe1 O2' 79.4(14) . .
O3' Fe1 O2' 166.4(14) 2 .
O3' Fe1 O2' 96.3(14) 3 .
O2' Fe1 O2' 87.8(14) 3 .
O2' Fe1 O2' 87.8(14) 2 .
C2 C1 C6 121(3) . .
C2 C1 Br1 120(2) . .
C6 C1 Br1 119(2) . .
O2 C2 C1 126(3) . .
O2 C2 C3 110(3) . .
C1 C2 C3 124(3) . .
C2 O2 Fe1 115(2) . .
O3 C3 C4 131(4) . .
O3 C3 C2 116(3) . .
C4 C3 C2 113(3) . .
C3 O3 Fe1 117(3) . .
C3 C4 C5 126(3) . .
C3 C4 Br4 117(3) . .
C5 C4 Br4 116(2) . .
O5 C5 C4 127(3) . .
O5 C5 C6 115(3) . .
C4 C5 C6 118(3) . .
O6 C6 C1 123(3) . .
O6 C6 C5 120(3) . .
C1 C6 C5 117(3) . .
C2' C1' C6' 124(4) . .
C2' C1' Br1' 118(3) . .
C6' C1' Br1' 118(3) . .
O2' C2' C1' 129(5) . .
O2' C2' C3' 117(4) . .
C1' C2' C3' 114(4) . .
C2' O2' Fe1 116(3) . .
O3' C3' C4' 124(3) . .
O3' C3' C2' 113(3) . .
C4' C3' C2' 123(4) . .
C3' O3' Fe1 114(2) . .
C5' C4' C3' 124(3) . .
C5' C4' Br4' 118(2) . .
C3' C4' Br4' 118(3) . .
O5' C5' C4' 129(3) . .
O5' C5' C6' 115(2) . .
C4' C5' C6' 116(2) . .
O6' C6' C1' 124(3) . .
O6' C6' C5' 117(2) . .
C1' C6' C5' 118(3) . .
C17 P11 C11 110.6(6) . 3_565
C17 P11 C11 110.6(6) . 2_665
C11 P11 C11 108.3(6) 3_565 2_665
C17 P11 C11 110.6(6) . .
C11 P11 C11 108.3(6) 3_565 .
C11 P11 C11 108.3(6) 2_665 .
C12 C11 C16 120.0 . .
C12 C11 P11 118.8(9) . .
C16 C11 P11 121.2(9) . .
C11 C12 C13 120.0 . .
C11 C12 H12 120.0 . .
C13 C12 H12 120.0 . .
C12 C13 C14 120.0 . .
C12 C13 H13 120.0 . .
C14 C13 H13 120.0 . .
C15 C14 C13 120.0 . .
C15 C14 H14 120.0 . .
C13 C14 H14 120.0 . .
C16 C15 C14 120.0 . .
C16 C15 H15 120.0 . .
C14 C15 H15 120.0 . .
C15 C16 C11 120.0 . .
C15 C16 H16 120.0 . .
C11 C16 H16 120.0 . .
C17' P11' C11' 110.6(12) . 3_565
C17' P11' C11' 110.6(12) . 2_665
C11' P11' C11' 108.3(13) 3_565 2_665
C17' P11' C11' 110.6(12) . .
C11' P11' C11' 108.3(13) 3_565 .
C11' P11' C11' 108.3(13) 2_665 .
C12' C11' C16' 120.0 . .
C12' C11' P11' 118.9(18) . .
C16' C11' P11' 121.1(18) . .
C11' C12' C13' 120.0 . .
C11' C12' H12' 120.0 . .
C13' C12' H12' 120.0 . .
C12' C13' C14' 120.0 . .
C12' C13' H13' 120.0 . .
C14' C13' H13' 120.0 . .
C15' C14' C13' 120.0 . .
C15' C14' H14' 120.0 . .
C13' C14' H14' 120.0 . .
C14' C15' C16' 120.0 . .
C14' C15' H15' 120.0 . .
C16' C15' H15' 120.0 . .
C15' C16' C11' 120.0 . .
C15' C16' H16' 120.0 . .
C11' C16' H16' 120.0 . .
C21 P21 C21 109.9(8) 3_565 .
C21 P21 C21 109.9(8) 3_565 2_665
C21 P21 C21 109.9(8) . 2_665
C21 P21 C27 109.0(8) 3_565 .
C21 P21 C27 109.0(8) . .
C21 P21 C27 109.0(8) 2_665 .
C22 C21 C26 120.00(6) . .
C22 C21 P21 121.0(12) . .
C26 C21 P21 118.9(12) . .
C21 C22 C23 120.0 . .
C21 C22 H22 120.0 . .
C23 C22 H22 120.0 . .
C22 C23 C24 120.0 . .
C22 C23 H23 120.0 . .
C24 C23 H23 120.0 . .
C25 C24 C23 120.00(6) . .
C25 C24 H24 120.0 . .
C23 C24 H24 120.0 . .
C24 C25 C26 120.0 . .
C24 C25 H25 120.0 . .
C26 C25 H25 120.0 . .
C25 C26 C21 120.0 . .
C25 C26 H26 120.0 . .
C21 C26 H26 120.0 . .
C27' P21' C21' 106.9(14) . .
C27' P21' C21' 106.9(14) . 2_665
C21' P21' C21' 112.0(12) . 2_665
C27' P21' C21' 106.9(14) . 3_565
C21' P21' C21' 112.0(12) . 3_565
C21' P21' C21' 112.0(12) 2_665 3_565
C22' C21' C26' 120.00(7) . .
C22' C21' P21' 127(2) . .
C26' C21' P21' 113(2) . .
C23' C22' C21' 120.0 . .
C23' C22' H22' 120.0 . .
C21' C22' H22' 120.0 . .
C22' C23' C24' 120.00(9) . .
C22' C23' H23' 120.0 . .
C24' C23' H23' 120.0 . .
C25' C24' C23' 120.00(8) . .
C25' C24' H24' 120.0 . .
C23' C24' H24' 120.0 . .
C26' C25' C24' 120.0 . .
C26' C25' H25' 120.0 . .
C24' C25' H25' 120.0 . .
C25' C26' C21' 120.00(8) . .
C25' C26' H26' 120.0 . .
C21' C26' H26' 120.0 . .
C37 P31 C31 107.6(7) . .
C37 P31 C31 107.6(8) . 3_565
C31 P31 C31 111.3(7) . 3_565
C37 P31 C31 107.6(7) . 2_665
C31 P31 C31 111.3(7) . 2_665
C31 P31 C31 111.3(7) 3_565 2_665
C32 C31 C36 120.0 . .
C32 C31 P31 120.3(12) . .
C36 C31 P31 119.6(12) . .
C33 C32 C31 120.0 . .
C33 C32 H32 120.0 . .
C31 C32 H32 120.0 . .
C32 C33 C34 120.0 . .
C32 C33 H33 120.0 . .
C34 C33 H33 120.0 . .
C33 C34 C35 120.0 . .
C33 C34 H34 120.0 . .
C35 C34 H34 120.0 . .
C34 C35 C36 120.0 . .
C34 C35 H35 120.0 . .
C36 C35 H35 120.0 . .
C35 C36 C31 120.0 . .
C35 C36 H36 120.0 . .
C31 C36 H36 120.0 . .
C37' P31' C31' 112.2(14) . .
C37' P31' C31' 112.2(14) . 3_565
C31' P31' C31' 106.6(15) . 3_565
C37' P31' C31' 112.2(14) . 2_665
C31' P31' C31' 106.6(15) . 2_665
C31' P31' C31' 106.6(15) 3_565 2_665
C32' C31' C36' 120.0 . .
C32' C31' P31' 119(2) . .
C36' C31' P31' 121(2) . .
C31' C32' C33' 120.0 . .
C31' C32' H32' 120.0 . .
C33' C32' H32' 120.0 . .
C32' C33' C34' 120.0 . .
C32' C33' H33' 120.0 . .
C34' C33' H33' 120.0 . .
C35' C34' C33' 120.0 . .
C35' C34' H34' 120.0 . .
C33' C34' H34' 120.0 . .
C36' C35' C34' 120.0 . .
C36' C35' H35' 120.0 . .
C34' C35' H35' 120.0 . .
C35' C36' C31' 120.0 . .
C35' C36' H36' 120.0 . .
C31' C36' H36' 120.0 . .

loop_
_geom_bond_atom_site_label_1
_geom_bond_atom_site_label_2
_geom_bond_distance
_geom_bond_site_symmetry_2
Fe1 O2 1.98(3) 2
Fe1 O2 1.98(3) .
Fe1 O2 1.98(3) 3
Fe1 O3 1.98(3) 2
Fe1 O3 1.98(3) 3
Fe1 O3 1.98(3) .
Fe1 O3' 2.05(3) .
Fe1 O3' 2.05(3) 2
Fe1 O3' 2.05(3) 3
Fe1 O2' 2.08(3) 3
Fe1 O2' 2.08(3) 2
Fe1 O2' 2.08(3) .
C1 C2 1.35(4) .
C1 C6 1.46(5) .
C1 Br1 1.89(3) .
C2 O2 1.33(4) .
C2 C3 1.57(5) .
C3 O3 1.19(5) .
C3 C4 1.36(5) .
C4 C5 1.44(5) .
C4 Br4 1.90(3) .
C5 O5 1.24(4) .
C5 C6 1.51(5) .
C6 O6 1.27(4) .
C1' C2' 1.35(6) .
C1' C6' 1.45(5) .
C1' Br1' 1.84(4) .
C2' O2' 1.19(6) .
C2' C3' 1.58(6) .
C3' O3' 1.32(5) .
C3' C4' 1.38(5) .
C4' C5' 1.35(5) .
C4' Br4' 1.90(4) .
C5' O5' 1.22(4) .
C5' C6' 1.60(4) .
C6' O6' 1.21(4) .
P11 C17 1.751(14) .
P11 C11 1.779(11) 3_565
P11 C11 1.779(11) 2_665
P11 C11 1.779(11) .
C11 C12 1.3900 .
C11 C16 1.3900 .
C12 C13 1.3900 .
C12 H12 0.9500 .
C13 C14 1.3900 .
C13 H13 0.9500 .
C14 C15 1.3900 .
C14 H14 0.9500 .
C15 C16 1.3900 .
C15 H15 0.9500 .
C16 H16 0.9500 .
P11' C17' 1.748(15) .
P11' C11' 1.78(2) 3_565
P11' C11' 1.78(2) 2_665
P11' C11' 1.78(2) .
C11' C12' 1.3900 .
C11' C16' 1.3900 .
C12' C13' 1.3900 .
C12' H12' 0.9500 .
C13' C14' 1.3900 .
C13' H13' 0.9500 .
C14' C15' 1.3900 .
C14' H14' 0.9500 .
C15' C16' 1.3900 .
C15' H15' 0.9500 .
C16' H16' 0.9500 .
P21 C21 1.758(16) 3_565
P21 C21 1.758(16) .
P21 C21 1.758(16) 2_665
P21 C27 1.768(15) .
C21 C22 1.3900 .
C21 C26 1.3900 .
C22 C23 1.3900 .
C22 H22 0.9500 .
C23 C24 1.3900 .
C23 H23 0.9500 .
C24 C25 1.3900 .
C24 H24 0.9500 .
C25 C26 1.3900 .
C25 H25 0.9500 .
C26 H26 0.9500 .
P21' C27' 1.750(15) .
P21' C21' 1.80(3) .
P21' C21' 1.80(3) 2_665
P21' C21' 1.80(3) 3_565
C21' C22' 1.3900(15) .
C21' C26' 1.3900 .
C22' C23' 1.3900(11) .
C22' H22' 0.9500 .
C23' C24' 1.3900 .
C23' H23' 0.9500 .
C24' C25' 1.3900(15) .
C24' H24' 0.9500 .
C25' C26' 1.3900 .
C25' H25' 0.9500 .
C26' H26' 0.9500 .
P31 C37 1.750(15) .
P31 C31 1.765(14) .
P31 C31 1.765(15) 3_565
P31 C31 1.765(14) 2_665
C31 C32 1.3900 .
C31 C36 1.3900 .
C32 C33 1.3900 .
C32 H32 0.9500 .
C33 C34 1.3900 .
C33 H33 0.9500 .
C34 C35 1.3900 .
C34 H34 0.9500 .
C35 C36 1.3900 .
C35 H35 0.9500 .
C36 H36 0.9500 .
P31' C37' 1.762(15) .
P31' C31' 1.80(3) .
P31' C31' 1.80(3) 3_565
P31' C31' 1.80(3) 2_665
C31' C32' 1.3900 .
C31' C36' 1.3900 .
C32' C33' 1.3900 .
C32' H32' 0.9500 .
C33' C34' 1.3900 .
C33' H33' 0.9500 .
C34' C35' 1.3900 .
C34' H34' 0.9500 .
C35' C36' 1.3900 .
C35' H35' 0.9500 .
C36' H36' 0.9500 .
